data_7114306
loop_
_publ_author_name
'Alb\'eniz, Ana C.'
'Calle, Virginia'
'Espinet, Pablo'
'G\'omez, Sandra'

_publ_section_title
;
 Oxidative coupling of platinum arylamides: temperature dependent C--H or
 C--F cleavage
;
_journal_issue 6
_journal_name_full 'Chemical Communications'
_journal_page_first 610
_journal_paper_doi 10.1039/b110909j
_journal_year 2002
_chemical_formula_sum 'C36 H69 B2 Cl2 F9 N2 P4 Pt2'
_chemical_formula_weight 1307.51
_chemical_name_systematic
; 
? 
;
_space_group_IT_number 14
_symmetry_cell_setting monoclinic
_symmetry_space_group_name_Hall '-P 2yn'
_symmetry_space_group_name_H-M 'P 1 21/n 1'
_atom_sites_solution_hydrogens geom
_atom_sites_solution_primary direct
_atom_sites_solution_secondary difmap
_audit_creation_method SHELXL-97
_cell_angle_alpha 90.00
_cell_angle_beta 100.537(7)
_cell_angle_gamma 90.00
_cell_formula_units_Z 4
_cell_length_a 16.155(5)
_cell_length_b 14.825(4)
_cell_length_c 22.220(6)
_cell_measurement_temperature 293(2)
_cell_volume 5232(3)
_computing_cell_refinement 'Bruker SMART'
_computing_data_collection 'Bruker SMART'
_computing_data_reduction 'Bruker SHELXTL'
_computing_molecular_graphics 'Bruker SHELXTL'
_computing_publication_material 'Bruker SHELXTL'
_computing_structure_refinement 'SHELXL-97 (Sheldrick, 1997)'
_computing_structure_solution 'SHELXS-97 (Sheldrick, 1990)'
_diffrn_ambient_temperature 293(2)
_diffrn_measured_fraction_theta_full 1.000
_diffrn_measured_fraction_theta_max 1.000
_diffrn_measurement_device_type 'CCD area detector'
_diffrn_measurement_method 'phi and omega scans'
_diffrn_radiation_monochromator graphite
_diffrn_radiation_source 'fine-focus sealed tube'
_diffrn_radiation_type MoK\a
_diffrn_radiation_wavelength 0.71073
_diffrn_reflns_av_R_equivalents 0.0684
_diffrn_reflns_av_sigmaI/netI 0.0756
_diffrn_reflns_limit_h_max 16
_diffrn_reflns_limit_h_min -17
_diffrn_reflns_limit_k_max 15
_diffrn_reflns_limit_k_min 0
_diffrn_reflns_limit_l_max 23
_diffrn_reflns_limit_l_min 0
_diffrn_reflns_number 24649
_diffrn_reflns_theta_full 21.96
_diffrn_reflns_theta_max 21.96
_diffrn_reflns_theta_min 1.44
_exptl_absorpt_coefficient_mu 5.625
_exptl_absorpt_correction_T_max 1.00000
_exptl_absorpt_correction_T_min 0.53711
_exptl_absorpt_correction_type sadabs
_exptl_crystal_colour 'dark blue'
_exptl_crystal_density_diffrn 1.660
_exptl_crystal_density_method 'not measured'
_exptl_crystal_description prism
_exptl_crystal_F_000 2560
_exptl_crystal_size_max 0.3
_exptl_crystal_size_mid 0.09
_exptl_crystal_size_min 0.07
_refine_diff_density_max 1.036
_refine_diff_density_min -0.698
_refine_diff_density_rms 0.116
_refine_ls_extinction_method none
_refine_ls_goodness_of_fit_ref 1.002
_refine_ls_hydrogen_treatment mixed
_refine_ls_matrix_type full
_refine_ls_number_parameters 515
_refine_ls_number_reflns 6385
_refine_ls_number_restraints 16
_refine_ls_restrained_S_all 1.009
_refine_ls_R_factor_all 0.1144
_refine_ls_R_factor_gt 0.0471
_refine_ls_shift/su_max 0.037
_refine_ls_shift/su_mean 0.002
_refine_ls_structure_factor_coef Fsqd
_refine_ls_weighting_details 'calc w=1/[\s^2^(Fo^2^)+(0.0509P)^2^+0.0000P] where P=(Fo^2^+2Fc^2^)/3'
_refine_ls_weighting_scheme calc
_refine_ls_wR_factor_gt 0.1010
_refine_ls_wR_factor_ref 0.1203
_reflns_number_gt 3275
_reflns_number_total 6385
_reflns_threshold_expression >2sigma(I)
_cod_data_source_file b110909j.txt
_cod_data_source_block vcfop
_cod_depositor_comments
;
The following automatic conversions were performed:
'_atom_site_symetry_multiplicity' tag replaced with
'_atom_site_symmetry_multiplicity'.

Automatic conversion script
Id: cif_correct_tags 1440 2010-10-19 06:21:57Z saulius 

The following automatic conversions were performed:

'_symmetry_cell_setting' value 'Monoclinic' changed to 'monoclinic'
according to
/usr/data/users/saulius/automatic-downloads/retrospective/RSC/lib/dictionaries/cif_core.dic
dictionary named 'cif_core.dic' version 2.4.2 from 2011-04-26.

Automatic conversion script
Id: cif_fix_values 2281 2013-09-26 08:29:07Z andrius 
;
_cod_original_sg_symbol_H-M P21/n
_cod_database_code 7114306

loop_
_symmetry_equiv_pos_as_xyz
'x, y, z'
'-x+1/2, y+1/2, -z+1/2'
'-x, -y, -z'
'x-1/2, -y-1/2, z-1/2'

loop_
_atom_site_label
_atom_site_type_symbol
_atom_site_fract_x
_atom_site_fract_y
_atom_site_fract_z
_atom_site_U_iso_or_equiv
_atom_site_adp_type
_atom_site_occupancy
_atom_site_symmetry_multiplicity
_atom_site_calc_flag
_atom_site_refinement_flags
Pt1 Pt 0.27248(3) 0.65790(4) 0.15885(2) 0.0768(2) Uani 1 1 d .
Cl1 Cl 0.3135(3) 0.5310(3) 0.2175(2) 0.1276(17) Uani 1 1 d .
P11 P 0.2069(3) 0.5621(3) 0.08256(19) 0.0887(13) Uani 1 1 d .
P12 P 0.3475(3) 0.7431(4) 0.2382(2) 0.1083(15) Uani 1 1 d DU
C11 C 0.1577(9) 0.6165(10) 0.0132(6) 0.094(5) Uani 1 1 d .
H11A H 0.1134 0.6554 0.0226 0.113 Uiso 1 1 calc R
H11B H 0.1992 0.6550 -0.0005 0.113 Uiso 1 1 calc R
C12 C 0.1199(10) 0.5558(10) -0.0395(7) 0.117(6) Uani 1 1 d .
H12A H 0.1613 0.5128 -0.0470 0.175 Uiso 1 1 calc R
H12B H 0.1022 0.5916 -0.0756 0.175 Uiso 1 1 calc R
H12C H 0.0722 0.5245 -0.0294 0.175 Uiso 1 1 calc R
C13 C 0.2825(10) 0.4821(10) 0.0594(7) 0.110(6) Uani 1 1 d .
H13A H 0.3074 0.4463 0.0946 0.132 Uiso 1 1 calc R
H13B H 0.2526 0.4415 0.0287 0.132 Uiso 1 1 calc R
C14 C 0.3522(11) 0.5290(12) 0.0336(8) 0.148(8) Uani 1 1 d .
H14A H 0.3283 0.5611 -0.0030 0.221 Uiso 1 1 calc R
H14B H 0.3914 0.4848 0.0242 0.221 Uiso 1 1 calc R
H14C H 0.3810 0.5706 0.0633 0.221 Uiso 1 1 calc R
C15 C 0.1257(11) 0.4945(10) 0.1077(7) 0.112(6) Uani 1 1 d D
H15A H 0.0955 0.4611 0.0729 0.134 Uiso 1 1 calc R
H15B H 0.1523 0.4510 0.1377 0.134 Uiso 1 1 calc R
C16 C 0.0655(10) 0.5478(12) 0.1344(8) 0.131(7) Uani 1 1 d D
H16A H 0.0946 0.5791 0.1699 0.197 Uiso 1 1 calc R
H16B H 0.0239 0.5086 0.1461 0.197 Uiso 1 1 calc R
H16C H 0.0385 0.5908 0.1049 0.197 Uiso 1 1 calc R
C17 C 0.3370(13) 0.8681(13) 0.2301(9) 0.152(8) Uani 1 1 d .
H17A H 0.2786 0.8828 0.2144 0.182 Uiso 1 1 calc R
H17B H 0.3524 0.8955 0.2702 0.182 Uiso 1 1 calc R
C18 C 0.3887(15) 0.9066(16) 0.1898(11) 0.240(14) Uani 1 1 d .
H18A H 0.4464 0.9075 0.2102 0.360 Uiso 1 1 calc R
H18B H 0.3703 0.9671 0.1792 0.360 Uiso 1 1 calc R
H18C H 0.3835 0.8708 0.1533 0.360 Uiso 1 1 calc R
C19 C 0.3191(12) 0.7217(14) 0.3115(7) 0.141(7) Uani 1 1 d .
H19A H 0.3332 0.6597 0.3227 0.169 Uiso 1 1 calc R
H19B H 0.3535 0.7599 0.3416 0.169 Uiso 1 1 calc R
C20 C 0.2304(13) 0.7366(18) 0.3155(9) 0.199(11) Uani 1 1 d .
H20A H 0.2151 0.7977 0.3043 0.298 Uiso 1 1 calc R
H20B H 0.2226 0.7257 0.3567 0.298 Uiso 1 1 calc R
H20C H 0.1956 0.6960 0.2882 0.298 Uiso 1 1 calc R
C21 C 0.4627(8) 0.743(2) 0.2610(11) 0.37(2) Uani 1 1 d DU
H21A H 0.4872 0.8008 0.2525 0.442 Uiso 1 1 calc R
H21B H 0.4808 0.7278 0.3037 0.442 Uiso 1 1 calc R
C22 C 0.4817(11) 0.669(2) 0.2179(17) 0.40(2) Uani 1 1 d DU
H22A H 0.4316 0.6339 0.2041 0.599 Uiso 1 1 calc R
H22B H 0.5249 0.6298 0.2393 0.599 Uiso 1 1 calc R
H22C H 0.5005 0.6949 0.1833 0.599 Uiso 1 1 calc R
N1 N 0.2377(6) 0.7659(7) 0.1087(4) 0.070(3) Uani 1 1 d .
H1 H 0.2694 0.7791 0.0829 0.083 Uiso 1 1 calc R
C41 C 0.1746(8) 0.8205(9) 0.1085(6) 0.057(3) Uani 1 1 d .
C42 C 0.1595(8) 0.9002(9) 0.0695(6) 0.062(4) Uani 1 1 d .
H42 H 0.1964 0.9128 0.0429 0.075 Uiso 1 1 calc R
C43 C 0.0948(8) 0.9557(9) 0.0705(5) 0.063(4) Uani 1 1 d .
H43 H 0.0890 1.0068 0.0458 0.076 Uiso 1 1 calc R
C44 C 0.0332(7) 0.9384(8) 0.1093(5) 0.056(3) Uani 1 1 d .
C45 C 0.0501(8) 0.8613(9) 0.1478(6) 0.073(4) Uani 1 1 d .
H45 H 0.0132 0.8480 0.1743 0.087 Uiso 1 1 calc R
C46 C 0.1144(8) 0.8084(9) 0.1480(6) 0.069(4) Uani 1 1 d .
H46 H 0.1217 0.7601 0.1752 0.083 Uiso 1 1 calc R
C47 C -0.0335(8) 0.9970(8) 0.1106(5) 0.058(3) Uani 1 1 d .
C48 C -0.0363(8) 1.0867(9) 0.0888(6) 0.070(4) Uani 1 1 d .
H48 H 0.0024 1.1055 0.0651 0.084 Uiso 1 1 calc R
C49 C -0.0937(10) 1.1445(10) 0.1016(7) 0.086(5) Uani 1 1 d .
F2 F -0.0899(6) 1.2310(6) 0.0838(5) 0.143(4) Uani 1 1 d .
C50 C -0.1530(9) 1.1249(11) 0.1377(7) 0.094(5) Uani 1 1 d .
H50 H -0.1887 1.1696 0.1474 0.113 Uiso 1 1 calc R
C51 C -0.1581(8) 1.0421(11) 0.1579(6) 0.080(4) Uani 1 1 d .
H51 H -0.1948 1.0293 0.1846 0.096 Uiso 1 1 calc R
C52 C -0.1076(8) 0.9709(9) 0.1394(5) 0.059(3) Uani 1 1 d .
N2 N -0.1335(6) 0.8889(7) 0.1411(4) 0.069(3) Uani 1 1 d .
H2 H -0.1064 0.8502 0.1234 0.082 Uiso 1 1 calc R
Pt2 Pt -0.22709(3) 0.83698(4) 0.17880(3) 0.0810(2) Uani 1 1 d .
Cl2 Cl -0.3304(3) 0.7678(4) 0.2210(2) 0.145(2) Uani 1 1 d .
P21 P -0.3217(2) 0.8406(3) 0.08639(18) 0.0909(13) Uani 1 1 d .
P22 P -0.1478(3) 0.8315(4) 0.27688(19) 0.1100(16) Uani 1 1 d .
C23 C -0.3422(15) 0.7291(14) 0.0506(10) 0.170(9) Uani 1 1 d D
H23A H -0.3768 0.7390 0.0106 0.204 Uiso 1 1 calc R
H23B H -0.2885 0.7063 0.0435 0.204 Uiso 1 1 calc R
C24 C -0.379(3) 0.6612(19) 0.0773(18) 0.45(3) Uani 1 1 d D
H24A H -0.3465 0.6492 0.1172 0.680 Uiso 1 1 calc R
H24B H -0.3812 0.6079 0.0525 0.680 Uiso 1 1 calc R
H24C H -0.4350 0.6786 0.0811 0.680 Uiso 1 1 calc R
C25 C -0.4220(9) 0.8860(12) 0.0954(8) 0.116(6) Uani 1 1 d .
H25A H -0.4578 0.8907 0.0554 0.139 Uiso 1 1 calc R
H25B H -0.4486 0.8444 0.1196 0.139 Uiso 1 1 calc R
C26 C -0.4159(10) 0.9766(12) 0.1254(8) 0.138(7) Uani 1 1 d .
H26A H -0.3880 0.9708 0.1673 0.208 Uiso 1 1 calc R
H26B H -0.4714 1.0005 0.1241 0.208 Uiso 1 1 calc R
H26C H -0.3844 1.0166 0.1042 0.208 Uiso 1 1 calc R
C27 C -0.2877(9) 0.9063(12) 0.0261(7) 0.109(5) Uani 1 1 d .
H27A H -0.2771 0.9676 0.0408 0.131 Uiso 1 1 calc R
H27B H -0.2345 0.8818 0.0192 0.131 Uiso 1 1 calc R
C28 C -0.3473(11) 0.9101(13) -0.0348(8) 0.155(8) Uani 1 1 d .
H28A H -0.3926 0.8684 -0.0346 0.233 Uiso 1 1 calc R
H28B H -0.3175 0.8944 -0.0669 0.233 Uiso 1 1 calc R
H28C H -0.3695 0.9701 -0.0415 0.233 Uiso 1 1 calc R
C29 C -0.1232(12) 0.7159(15) 0.2991(8) 0.158(9) Uani 1 1 d .
H29A H -0.0923 0.7139 0.3409 0.189 Uiso 1 1 calc R
H29B H -0.1748 0.6818 0.2972 0.189 Uiso 1 1 calc R
C30 C -0.0692(14) 0.6737(13) 0.2552(11) 0.201(11) Uani 1 1 d .
H30A H -0.1013 0.6726 0.2143 0.301 Uiso 1 1 calc R
H30B H -0.0538 0.6132 0.2681 0.301 Uiso 1 1 calc R
H30C H -0.0193 0.7091 0.2560 0.301 Uiso 1 1 calc R
C31 C -0.0484(11) 0.8935(16) 0.2909(8) 0.184(11) Uani 1 1 d .
H31A H -0.0112 0.8674 0.2659 0.221 Uiso 1 1 calc R
H31B H -0.0593 0.9554 0.2776 0.221 Uiso 1 1 calc R
C32 C -0.0035(13) 0.8941(18) 0.3563(9) 0.240(14) Uani 1 1 d .
H32A H 0.0183 0.8350 0.3674 0.359 Uiso 1 1 calc R
H32B H -0.0423 0.9111 0.3823 0.359 Uiso 1 1 calc R
H32C H 0.0420 0.9367 0.3609 0.359 Uiso 1 1 calc R
C33 C -0.2053(12) 0.8711(13) 0.3340(8) 0.134(7) Uani 1 1 d .
H33A H -0.2503 0.8291 0.3370 0.161 Uiso 1 1 calc R
H33B H -0.1679 0.8732 0.3734 0.161 Uiso 1 1 calc R
C34 C -0.2441(14) 0.9689(17) 0.3177(9) 0.206(12) Uani 1 1 d .
H34A H -0.2001 1.0099 0.3124 0.309 Uiso 1 1 calc R
H34B H -0.2707 0.9898 0.3504 0.309 Uiso 1 1 calc R
H34C H -0.2851 0.9659 0.2805 0.309 Uiso 1 1 calc R
B2 B 0.9062(13) 0.7482(15) 0.0126(10) 0.103(7) Uiso 1 1 d D
F21 F 0.8387(9) 0.7150(9) -0.0255(5) 0.197(5) Uani 1 1 d D
F22 F 0.9664(8) 0.7019(10) -0.0030(6) 0.242(7) Uani 1 1 d D
F23 F 0.8940(6) 0.7336(6) 0.0688(4) 0.144(4) Uani 1 1 d D
F24 F 0.9079(7) 0.8322(7) 0.0002(5) 0.165(4) Uani 1 1 d D
B1 B 0.3686(16) 0.7974(18) 0.9889(11) 0.134(9) Uiso 1 1 d D
F11 F 0.3211(18) 0.8694(14) 0.9787(13) 0.409(16) Uani 1 1 d D
F12 F 0.3137(13) 0.7462(15) 0.9592(8) 0.333(12) Uani 1 1 d D
F13 F 0.3799(7) 0.7852(12) 1.0460(5) 0.219(7) Uani 1 1 d D
F14 F 0.4273(7) 0.8152(15) 0.9639(5) 0.278(10) Uani 1 1 d D

loop_
_atom_site_aniso_label
_atom_site_aniso_U_11
_atom_site_aniso_U_22
_atom_site_aniso_U_33
_atom_site_aniso_U_23
_atom_site_aniso_U_13
_atom_site_aniso_U_12
Pt1 0.0761(4) 0.0865(5) 0.0668(4) 0.0051(4) 0.0106(3) 0.0190(4)
Cl1 0.164(4) 0.108(4) 0.103(3) 0.025(3) 0.004(3) 0.048(3)
P11 0.114(4) 0.071(3) 0.076(3) 0.007(2) 0.007(3) 0.015(3)
P12 0.100(3) 0.137(5) 0.083(3) -0.006(3) 0.006(3) -0.017(3)
C11 0.111(12) 0.091(12) 0.074(11) -0.010(9) 0.000(9) 0.003(10)
C12 0.160(16) 0.087(13) 0.104(14) 0.010(11) 0.025(12) -0.002(11)
C13 0.132(15) 0.093(13) 0.103(13) 0.010(10) 0.012(11) 0.047(11)
C14 0.146(18) 0.152(19) 0.158(18) -0.014(15) 0.062(15) 0.052(15)
C15 0.170(17) 0.074(12) 0.094(12) 0.009(10) 0.033(12) -0.011(12)
C16 0.118(15) 0.134(17) 0.146(17) -0.003(13) 0.036(13) -0.038(13)
C17 0.161(19) 0.16(2) 0.135(17) -0.017(14) 0.032(15) -0.050(15)
C18 0.29(3) 0.23(3) 0.24(3) -0.05(2) 0.18(3) -0.11(2)
C19 0.160(19) 0.18(2) 0.067(12) 0.004(12) -0.009(13) 0.008(17)
C20 0.19(2) 0.30(3) 0.112(17) -0.043(18) 0.058(18) -0.07(2)
C21 0.084(6) 0.74(6) 0.32(4) 0.23(3) 0.133(14) 0.22(2)
C22 0.022(12) 0.44(5) 0.73(8) 0.09(4) 0.05(2) 0.063(16)
N1 0.061(7) 0.078(8) 0.072(7) -0.006(6) 0.018(6) 0.005(6)
C41 0.049(8) 0.060(10) 0.066(9) -0.003(7) 0.018(7) -0.008(7)
C42 0.058(9) 0.066(10) 0.069(10) 0.002(8) 0.027(7) 0.001(8)
C43 0.066(9) 0.067(10) 0.060(9) 0.010(7) 0.020(8) -0.008(8)
C44 0.058(9) 0.054(9) 0.053(8) 0.008(7) 0.004(7) 0.000(7)
C45 0.072(10) 0.073(11) 0.086(10) 0.026(8) 0.047(8) 0.017(8)
C46 0.068(9) 0.070(10) 0.071(10) 0.023(7) 0.018(8) 0.007(8)
C47 0.069(9) 0.052(9) 0.056(8) 0.008(7) 0.021(7) 0.001(8)
C48 0.080(11) 0.060(10) 0.075(10) 0.017(8) 0.028(8) 0.000(8)
C49 0.087(11) 0.054(12) 0.123(13) 0.027(9) 0.035(10) 0.011(9)
F2 0.163(9) 0.080(7) 0.213(11) 0.040(7) 0.102(8) 0.037(6)
C50 0.098(12) 0.071(12) 0.128(14) -0.012(10) 0.059(11) 0.021(10)
C51 0.072(10) 0.074(11) 0.103(12) -0.005(10) 0.040(9) 0.006(9)
C52 0.070(9) 0.055(9) 0.058(9) -0.001(7) 0.026(7) -0.003(8)
N2 0.065(7) 0.067(8) 0.083(8) 0.017(6) 0.037(6) 0.008(6)
Pt2 0.0732(4) 0.0962(5) 0.0799(4) 0.0127(4) 0.0307(3) -0.0109(4)
Cl2 0.104(3) 0.210(5) 0.127(4) 0.037(4) 0.043(3) -0.059(4)
P21 0.077(3) 0.111(3) 0.090(3) -0.002(3) 0.029(2) -0.006(3)
P22 0.099(3) 0.153(5) 0.084(3) 0.018(3) 0.032(3) -0.029(3)
C23 0.20(2) 0.14(2) 0.17(2) -0.003(17) 0.046(17) -0.070(17)
C24 0.73(10) 0.21(4) 0.50(7) -0.15(4) 0.33(7) -0.08(5)
C25 0.083(12) 0.146(17) 0.125(15) -0.002(13) 0.037(10) -0.001(11)
C26 0.116(15) 0.143(18) 0.169(18) -0.009(15) 0.060(13) 0.031(13)
C27 0.099(12) 0.151(16) 0.080(12) 0.027(11) 0.023(10) 0.009(11)
C28 0.164(19) 0.19(2) 0.109(16) 0.048(15) 0.006(14) -0.031(16)
C29 0.138(17) 0.23(3) 0.116(16) 0.067(16) 0.049(13) 0.053(16)
C30 0.21(2) 0.16(2) 0.25(3) 0.11(2) 0.09(2) 0.051(18)
C31 0.146(17) 0.33(3) 0.075(13) 0.020(16) 0.028(12) -0.116(19)
C32 0.19(2) 0.42(4) 0.102(17) -0.01(2) 0.008(16) -0.14(3)
C33 0.154(18) 0.17(2) 0.095(13) 0.010(14) 0.058(12) -0.040(15)
C34 0.24(3) 0.27(3) 0.14(2) -0.07(2) 0.10(2) -0.06(3)
F21 0.239(14) 0.181(12) 0.167(11) -0.051(9) 0.029(10) -0.057(11)
F22 0.210(14) 0.291(17) 0.266(15) 0.019(13) 0.153(13) 0.118(12)
F23 0.202(10) 0.131(8) 0.111(8) 0.005(6) 0.060(7) 0.016(7)
F24 0.214(11) 0.098(8) 0.216(12) 0.006(8) 0.125(9) -0.015(8)
F11 0.51(4) 0.23(2) 0.51(4) 0.09(2) 0.16(3) 0.11(3)
F12 0.37(2) 0.37(3) 0.232(18) -0.040(18) -0.022(16) -0.23(2)
F13 0.160(10) 0.40(2) 0.103(9) 0.018(11) 0.046(8) -0.061(12)
F14 0.132(10) 0.59(3) 0.125(10) -0.008(14) 0.064(8) 0.000(15)

loop_
_atom_type_symbol
_atom_type_description
_atom_type_scat_dispersion_real
_atom_type_scat_dispersion_imag
_atom_type_scat_source
B B 0.0013 0.0007 'International Tables Vol C Tables 4.2.6.8 and 6.1.1.4'
C C 0.0033 0.0016 'International Tables Vol C Tables 4.2.6.8 and 6.1.1.4'
Cl Cl 0.1484 0.1585 'International Tables Vol C Tables 4.2.6.8 and 6.1.1.4'
F F 0.0171 0.0103 'International Tables Vol C Tables 4.2.6.8 and 6.1.1.4'
N N 0.0061 0.0033 'International Tables Vol C Tables 4.2.6.8 and 6.1.1.4'
P P 0.1023 0.0942 'International Tables Vol C Tables 4.2.6.8 and 6.1.1.4'
Pt Pt -1.7033 8.3905 'International Tables Vol C Tables 4.2.6.8 and 6.1.1.4'
H H 0.0000 0.0000 'International Tables Vol C Tables 4.2.6.8 and 6.1.1.4'

loop_
_geom_angle_atom_site_label_1
_geom_angle_atom_site_label_2
_geom_angle_atom_site_label_3
_geom_angle
N1 Pt1 P11 92.3(3)
N1 Pt1 Cl1 179.9(4)
P11 Pt1 Cl1 87.68(15)
N1 Pt1 P12 92.4(3)
P11 Pt1 P12 174.56(17)
Cl1 Pt1 P12 87.63(18)
C11 P11 C15 106.3(8)
C11 P11 C13 105.2(7)
C15 P11 C13 106.4(8)
C11 P11 Pt1 115.2(5)
C15 P11 Pt1 111.9(5)
C13 P11 Pt1 111.2(6)
C19 P12 C21 99.4(10)
C19 P12 C17 103.2(9)
C21 P12 C17 95.3(13)
C19 P12 Pt1 114.1(7)
C21 P12 Pt1 125.0(9)
C17 P12 Pt1 116.2(6)
C12 C11 P11 116.8(11)
C12 C11 H11A 108.1
P11 C11 H11A 108.1
C12 C11 H11B 108.1
P11 C11 H11B 108.1
H11A C11 H11B 107.3
C11 C12 H12A 109.5
C11 C12 H12B 109.5
H12A C12 H12B 109.5
C11 C12 H12C 109.5
H12A C12 H12C 109.5
H12B C12 H12C 109.5
C14 C13 P11 112.7(11)
C14 C13 H13A 109.1
P11 C13 H13A 109.1
C14 C13 H13B 109.1
P11 C13 H13B 109.1
H13A C13 H13B 107.8
C13 C14 H14A 109.5
C13 C14 H14B 109.5
H14A C14 H14B 109.5
C13 C14 H14C 109.5
H14A C14 H14C 109.5
H14B C14 H14C 109.5
C16 C15 P11 113.4(11)
C16 C15 H15A 108.9
P11 C15 H15A 108.9
C16 C15 H15B 108.9
P11 C15 H15B 108.9
H15A C15 H15B 107.7
C15 C16 H16A 109.5
C15 C16 H16B 109.5
H16A C16 H16B 109.5
C15 C16 H16C 109.5
H16A C16 H16C 109.5
H16B C16 H16C 109.5
C18 C17 P12 113.5(17)
C18 C17 H17A 108.9
P12 C17 H17A 108.9
C18 C17 H17B 108.9
P12 C17 H17B 108.9
H17A C17 H17B 107.7
C17 C18 H18A 109.5
C17 C18 H18B 109.5
H18A C18 H18B 109.5
C17 C18 H18C 109.5
H18A C18 H18C 109.5
H18B C18 H18C 109.5
C20 C19 P12 116.2(13)
C20 C19 H19A 108.2
P12 C19 H19A 108.2
C20 C19 H19B 108.2
P12 C19 H19B 108.2
H19A C19 H19B 107.4
C19 C20 H20A 109.5
C19 C20 H20B 109.5
H20A C20 H20B 109.5
C19 C20 H20C 109.5
H20A C20 H20C 109.5
H20B C20 H20C 109.5
C22 C21 P12 97.7(15)
C22 C21 H21A 112.2
P12 C21 H21A 112.2
C22 C21 H21B 112.2
P12 C21 H21B 112.2
H21A C21 H21B 109.8
C21 C22 H22A 109.5
C21 C22 H22B 109.5
H22A C22 H22B 109.5
C21 C22 H22C 109.5
H22A C22 H22C 109.5
H22B C22 H22C 109.5
C41 N1 Pt1 130.5(9)
C41 N1 H1 114.7
Pt1 N1 H1 114.7
N1 C41 C46 122.6(12)
N1 C41 C42 123.5(11)
C46 C41 C42 113.9(11)
C43 C42 C41 122.4(11)
C43 C42 H42 118.8
C41 C42 H42 118.8
C42 C43 C44 121.7(12)
C42 C43 H43 119.1
C44 C43 H43 119.1
C47 C44 C45 123.6(11)
C47 C44 C43 121.4(11)
C45 C44 C43 114.9(11)
C46 C45 C44 123.4(12)
C46 C45 H45 118.3
C44 C45 H45 118.3
C45 C46 C41 123.6(12)
C45 C46 H46 118.2
C41 C46 H46 118.2
C44 C47 C48 123.9(12)
C44 C47 C52 121.8(11)
C48 C47 C52 114.1(11)
C49 C48 C47 120.9(12)
C49 C48 H48 119.6
C47 C48 H48 119.6
C48 C49 F2 118.6(14)
C48 C49 C50 124.7(14)
F2 C49 C50 116.3(14)
C51 C50 C49 119.1(14)
C51 C50 H50 120.4
C49 C50 H50 120.4
C50 C51 C52 120.8(13)
C50 C51 H51 119.6
C52 C51 H51 119.6
N2 C52 C51 118.6(12)
N2 C52 C47 122.8(11)
C51 C52 C47 118.0(12)
C52 N2 Pt2 130.3(9)
C52 N2 H2 114.9
Pt2 N2 H2 114.9
N2 Pt2 Cl2 176.0(3)
N2 Pt2 P22 94.4(3)
Cl2 Pt2 P22 85.33(16)
N2 Pt2 P21 92.7(3)
Cl2 Pt2 P21 87.81(16)
P22 Pt2 P21 172.64(14)
C25 P21 C27 106.3(8)
C25 P21 C23 106.8(9)
C27 P21 C23 102.6(9)
C25 P21 Pt2 111.7(6)
C27 P21 Pt2 115.1(5)
C23 P21 Pt2 113.5(8)
C33 P22 C29 103.4(8)
C33 P22 C31 105.5(9)
C29 P22 C31 106.7(10)
C33 P22 Pt2 112.5(7)
C29 P22 Pt2 110.2(7)
C31 P22 Pt2 117.4(6)
C24 C23 P21 122(2)
C24 C23 H23A 106.6
P21 C23 H23A 106.7
C24 C23 H23B 106.8
P21 C23 H23B 106.7
H23A C23 H23B 106.6
C23 C24 H24A 109.4
C23 C24 H24B 109.5
H24A C24 H24B 109.5
C23 C24 H24C 109.6
H24A C24 H24C 109.5
H24B C24 H24C 109.5
C26 C25 P21 113.5(12)
C26 C25 H25A 108.9
P21 C25 H25A 108.9
C26 C25 H25B 108.9
P21 C25 H25B 108.9
H25A C25 H25B 107.7
C25 C26 H26A 109.5
C25 C26 H26B 109.5
H26A C26 H26B 109.5
C25 C26 H26C 109.5
H26A C26 H26C 109.5
H26B C26 H26C 109.5
C28 C27 P21 116.7(12)
C28 C27 H27A 108.1
P21 C27 H27A 108.1
C28 C27 H27B 108.1
P21 C27 H27B 108.1
H27A C27 H27B 107.3
C27 C28 H28A 109.5
C27 C28 H28B 109.5
H28A C28 H28B 109.5
C27 C28 H28C 109.5
H28A C28 H28C 109.5
H28B C28 H28C 109.5
C30 C29 P22 109.3(13)
C30 C29 H29A 109.8
P22 C29 H29A 109.8
C30 C29 H29B 109.8
P22 C29 H29B 109.8
H29A C29 H29B 108.3
C29 C30 H30A 109.5
C29 C30 H30B 109.5
H30A C30 H30B 109.5
C29 C30 H30C 109.5
H30A C30 H30C 109.5
H30B C30 H30C 109.5
C32 C31 P22 114.9(13)
C32 C31 H31A 108.5
P22 C31 H31A 108.5
C32 C31 H31B 108.5
P22 C31 H31B 108.5
H31A C31 H31B 107.5
C31 C32 H32A 109.5
C31 C32 H32B 109.5
H32A C32 H32B 109.5
C31 C32 H32C 109.5
H32A C32 H32C 109.5
H32B C32 H32C 109.5
C34 C33 P22 111.6(12)
C34 C33 H33A 109.3
P22 C33 H33A 109.3
C34 C33 H33B 109.3
P22 C33 H33B 109.3
H33A C33 H33B 108.0
C33 C34 H34A 109.5
C33 C34 H34B 109.5
H34A C34 H34B 109.5
C33 C34 H34C 109.5
H34A C34 H34C 109.5
H34B C34 H34C 109.5
F24 B2 F22 114.5(19)
F24 B2 F23 112.1(18)
F22 B2 F23 114.8(18)
F24 B2 F21 105.6(17)
F22 B2 F21 101.6(18)
F23 B2 F21 107.0(17)
F14 B1 F12 115(2)
F14 B1 F13 121(2)
F12 B1 F13 113(2)
F14 B1 F11 103(2)
F12 B1 F11 94(2)
F13 B1 F11 105(2)

loop_
_geom_bond_atom_site_label_1
_geom_bond_atom_site_label_2
_geom_bond_distance
Pt1 N1 1.973(11)
Pt1 P11 2.314(4)
Pt1 Cl1 2.316(4)
Pt1 P12 2.321(5)
P11 C11 1.792(13)
P11 C15 1.818(15)
P11 C13 1.842(14)
P12 C19 1.800(17)
P12 C21 1.837(14)
P12 C17 1.867(19)
C11 C12 1.514(17)
C11 H11A 0.9700
C11 H11B 0.9700
C12 H12A 0.9600
C12 H12B 0.9600
C12 H12C 0.9600
C13 C14 1.52(2)
C13 H13A 0.9700
C13 H13B 0.9700
C14 H14A 0.9600
C14 H14B 0.9600
C14 H14C 0.9600
C15 C16 1.462(17)
C15 H15A 0.9700
C15 H15B 0.9700
C16 H16A 0.9600
C16 H16B 0.9600
C16 H16C 0.9600
C17 C18 1.45(2)
C17 H17A 0.9700
C17 H17B 0.9700
C18 H18A 0.9600
C18 H18B 0.9600
C18 H18C 0.9600
C19 C20 1.47(2)
C19 H19A 0.9700
C19 H19B 0.9700
C20 H20A 0.9600
C20 H20B 0.9600
C20 H20C 0.9600
C21 C22 1.534(19)
C21 H21A 0.9700
C21 H21B 0.9700
C22 H22A 0.9600
C22 H22B 0.9600
C22 H22C 0.9600
N1 C41 1.300(13)
N1 H1 0.8600
C41 C46 1.436(15)
C41 C42 1.460(16)
C42 C43 1.333(15)
C42 H42 0.9300
C43 C44 1.453(15)
C43 H43 0.9300
C44 C47 1.387(15)
C44 C45 1.426(15)
C45 C46 1.301(15)
C45 H45 0.9300
C46 H46 0.9300
C47 C48 1.412(15)
C47 C52 1.509(15)
C48 C49 1.332(16)
C48 H48 0.9300
C49 F2 1.347(14)
C49 C50 1.389(18)
C50 C51 1.315(16)
C50 H50 0.9300
C51 C52 1.439(16)
C51 H51 0.9300
C52 N2 1.288(13)
N2 Pt2 2.011(9)
N2 H2 0.8600
Pt2 Cl2 2.299(4)
Pt2 P22 2.319(5)
Pt2 P21 2.325(4)
P21 C25 1.799(15)
P21 C27 1.821(14)
P21 C23 1.84(2)
P22 C33 1.802(17)
P22 C29 1.808(19)
P22 C31 1.827(17)
C23 C24 1.36(2)
C23 H23A 0.9700
C23 H23B 0.9700
C24 H24A 0.9600
C24 H24B 0.9600
C24 H24C 0.9600
C25 C26 1.495(19)
C25 H25A 0.9700
C25 H25B 0.9700
C26 H26A 0.9600
C26 H26B 0.9600
C26 H26C 0.9600
C27 C28 1.511(18)
C27 H27A 0.9700
C27 H27B 0.9700
C28 H28A 0.9600
C28 H28B 0.9600
C28 H28C 0.9600
C29 C30 1.55(2)
C29 H29A 0.9700
C29 H29B 0.9700
C30 H30A 0.9600
C30 H30B 0.9600
C30 H30C 0.9600
C31 C32 1.50(2)
C31 H31A 0.9700
C31 H31B 0.9700
C32 H32A 0.9600
C32 H32B 0.9600
C32 H32C 0.9600
C33 C34 1.59(2)
C33 H33A 0.9700
C33 H33B 0.9700
C34 H34A 0.9600
C34 H34B 0.9600
C34 H34C 0.9600
B2 F24 1.28(2)
B2 F22 1.289(19)
B2 F23 1.32(2)
B2 F21 1.346(19)
B1 F14 1.21(2)
B1 F12 1.26(2)
B1 F13 1.26(2)
B1 F11 1.31(2)
